data_4325373
loop_
_publ_author_name
'Christelle Freund'
'William Porzio'
'Umberto Giovanella'
'Francesco Vignali'
'Mariacecilia Pasini'
'Silvia Destri'
'Agnieszka Mech'
'Sebastiano Di Pietro'
'Lorenzo Di Bari'
'Placido Mineo'

_publ_section_title
;
 Thiophene Based Europium \b-Diketonate Complexes: Effect of the Ligand
 Structure on the Emission Quantum yield
;
_journal_name_full 'Inorganic Chemistry'
_journal_page_first 5417
_journal_page_last 5429
_journal_paper_doi 10.1021/ic1021164
_journal_volume 50
_journal_year 2011
_chemical_formula_sum 'C53 H45 Eu O8 S6 n2'
_chemical_formula_weight 1182.23
_chemical_name_systematic
;
 ?
;
_space_group_IT_number 14
_symmetry_space_group_name_Hall '-P 2ybc'
_symmetry_space_group_name_H-M 'P 1 21/c 1'
_atom_sites_solution_hydrogens geom
_atom_sites_solution_primary direct
_atom_sites_solution_secondary difmap
_audit_creation_method SHELXL-97
_cell_angle_alpha 90.00
_cell_angle_beta 93.89(4)
_cell_angle_gamma 90.00
_cell_formula_units_Z 4
_cell_length_a 12.039(8)
_cell_length_b 30.28(2)
_cell_length_c 14.916(11)
_cell_measurement_temperature 298(2)
_cell_volume 5425(6)
_computing_structure_refinement 'SHELXL-97 (Sheldrick, 1997)'
_diffrn_ambient_temperature 298(2)
_diffrn_measured_fraction_theta_full 0.986
_diffrn_measured_fraction_theta_max 0.986
_diffrn_radiation_monochromator graphite
_diffrn_radiation_source 'fine-focus sealed tube'
_diffrn_radiation_type MoK\a
_diffrn_radiation_wavelength 0.71073
_diffrn_reflns_av_R_equivalents 0.1267
_diffrn_reflns_av_sigmaI/netI 0.1112
_diffrn_reflns_limit_h_max 13
_diffrn_reflns_limit_h_min -14
_diffrn_reflns_limit_k_max 36
_diffrn_reflns_limit_k_min -36
_diffrn_reflns_limit_l_max 17
_diffrn_reflns_limit_l_min -17
_diffrn_reflns_number 42190
_diffrn_reflns_theta_full 25.09
_diffrn_reflns_theta_max 25.09
_diffrn_reflns_theta_min 1.82
_exptl_absorpt_coefficient_mu 1.440
_exptl_absorpt_correction_T_max 0.7616
_exptl_absorpt_correction_T_min 0.5330
_exptl_absorpt_correction_type psi-scan
_exptl_crystal_density_diffrn 1.447
_exptl_crystal_F_000 2400
_exptl_crystal_size_max 0.50
_exptl_crystal_size_mid 0.23
_exptl_crystal_size_min 0.20
_refine_diff_density_max 0.752
_refine_diff_density_min -0.538
_refine_diff_density_rms 0.085
_refine_ls_extinction_coef 0.00028(12)
_refine_ls_extinction_expression Fc^*^=kFc[1+0.001xFc^2^\l^3^/sin(2\q)]^-1/4^
_refine_ls_extinction_method SHELXL
_refine_ls_goodness_of_fit_ref 0.968
_refine_ls_hydrogen_treatment 'riding mode'
_refine_ls_matrix_type full
_refine_ls_number_parameters 632
_refine_ls_number_reflns 9524
_refine_ls_number_restraints 15
_refine_ls_restrained_S_all 0.967
_refine_ls_R_factor_all 0.1558
_refine_ls_R_factor_gt 0.0582
_refine_ls_shift/su_max 0.033
_refine_ls_shift/su_mean 0.002
_refine_ls_structure_factor_coef Fsqd
_refine_ls_weighting_details 'calc w=1/[\s^2^(Fo^2^)+(0.0724P)^2^+0.0000P] where P=(Fo^2^+2Fc^2^)/3'
_refine_ls_weighting_scheme calc
_refine_ls_wR_factor_gt 0.1220
_refine_ls_wR_factor_ref 0.1595
_reflns_number_gt 4495
_reflns_number_total 9524
_reflns_threshold_expression >2sigma(I)
_cod_data_source_file ic1021164_si_003.cif
_cod_data_source_block eut2acpm
_cod_original_formula_sum 'C53 H45 Eu n2 O8 S6'
_cod_database_code 4325373

loop_
_symmetry_equiv_pos_as_xyz
'x, y, z'
'-x, y+1/2, -z+1/2'
'-x, -y, -z'
'x, -y-1/2, z-1/2'

loop_
_atom_site_label
_atom_site_type_symbol
_atom_site_fract_x
_atom_site_fract_y
_atom_site_fract_z
_atom_site_U_iso_or_equiv
_atom_site_adp_type
_atom_site_occupancy
_atom_site_symmetry_multiplicity
_atom_site_calc_flag
_atom_site_refinement_flags
_atom_site_disorder_assembly
_atom_site_disorder_group
Eu1 Eu 0.26379(4) 0.168851(14) 0.90711(3) 0.06119(18) Uani 1 1 d . . .
S1 S -0.1261(2) 0.13449(11) 0.7773(2) 0.1123(10) Uani 1 1 d . . .
S2 S 0.4919(2) 0.04748(11) 0.7822(2) 0.1074(10) Uani 1 1 d . . .
S3 S 0.0526(3) 0.05948(15) 1.0899(4) 0.199(2) Uani 1 1 d . . .
S4 S 0.4975(2) 0.29995(11) 0.9913(2) 0.1096(10) Uani 1 1 d . . .
S5 S 0.6680(2) 0.12746(12) 1.0013(3) 0.1292(12) Uani 1 1 d . . .
S6 S -0.1168(2) 0.21277(11) 0.9981(2) 0.1228(12) Uani 1 1 d . . .
O1 O 0.2098(4) 0.11422(19) 1.0060(4) 0.0700(16) Uani 1 1 d . . .
O2 O 0.3251(5) 0.1112(2) 0.8172(4) 0.0733(17) Uani 1 1 d . . .
O3 O 0.1159(4) 0.20289(19) 0.9774(4) 0.0685(16) Uani 1 1 d . . .
O4 O 0.4294(4) 0.1399(2) 0.9827(4) 0.0682(15) Uani 1 1 d . . .
O5 O 0.1097(5) 0.1427(2) 0.8152(4) 0.0779(17) Uani 1 1 d . . .
O6 O 0.3339(4) 0.23125(19) 0.9836(4) 0.0696(16) Uani 1 1 d . . .
N1 n 0.4189(6) 0.2041(3) 0.8140(5) 0.071(2) Uani 1 1 d . . .
N2 n 0.2039(7) 0.2336(3) 0.7970(5) 0.075(2) Uani 1 1 d . . .
C1 C 0.2815(8) 0.0821(3) 0.7675(6) 0.066(2) Uani 1 1 d . . .
C2 C 0.2588(8) 0.0802(3) 1.0395(6) 0.063(2) Uani 1 1 d . . .
C3 C 0.2942(7) 0.2657(3) 1.0175(5) 0.059(2) Uani 1 1 d . . .
C4 C 0.2862(9) 0.2590(3) 0.7648(6) 0.074(3) Uani 1 1 d . . .
C5 C 0.0894(7) 0.1116(3) 0.7621(6) 0.061(2) Uani 1 1 d . . .
C6 C 0.1692(8) 0.0805(3) 0.7381(6) 0.072(3) Uani 1 1 d . . .
H6 H 0.1455 0.0574 0.7003 0.086 Uiso 1 1 calc R . .
C7 C 0.6085(9) 0.2127(4) 0.7848(8) 0.104(4) Uani 1 1 d . . .
H7 H 0.6803 0.2012 0.7901 0.125 Uiso 1 1 calc R . .
C8 C 0.1865(7) 0.0470(3) 1.0799(6) 0.080(3) Uani 1 1 d . . .
C9 C 0.3574(8) 0.0467(3) 0.7362(6) 0.078(3) Uani 1 1 d . . .
C10 C 0.3716(8) 0.0719(3) 1.0440(6) 0.072(3) Uani 1 1 d . . .
H10 H 0.3964 0.0447 1.0660 0.086 Uiso 1 1 calc R . .
C11 C 0.4834(11) 0.2679(4) 0.7370(7) 0.089(3) Uani 1 1 d . . .
C12 C 0.3664(8) 0.3379(3) 1.0936(6) 0.085(3) Uani 1 1 d . . .
H12 H 0.3050 0.3447 1.1257 0.102 Uiso 1 1 calc R . .
C13 C 0.1004(7) 0.2411(3) 1.0115(6) 0.064(2) Uani 1 1 d . . .
C14 C -0.0729(7) 0.0802(3) 0.6523(6) 0.073(3) Uani 1 1 d . . .
H14 H -0.0328 0.0628 0.6146 0.087 Uiso 1 1 calc R . .
C15 C -0.0172(7) 0.2509(3) 1.0299(6) 0.071(2) Uani 1 1 d . . .
C16 C 0.4514(7) 0.1022(3) 1.0175(6) 0.063(2) Uani 1 1 d . . .
C17 C 0.4551(13) 0.3086(5) 0.6945(8) 0.120(5) Uani 1 1 d . . .
H17 H 0.5115 0.3256 0.6724 0.144 Uiso 1 1 calc R . .
C18 C 0.2104(8) 0.0058(3) 1.1222(7) 0.085(3) Uani 1 1 d . . .
H18 H 0.2816 -0.0057 1.1327 0.102 Uiso 1 1 calc R . .
C19 C 0.3726(7) 0.3014(3) 1.0401(5) 0.065(2) Uani 1 1 d . . .
C20 C 0.3362(9) 0.0118(4) 0.6738(8) 0.117(4) Uani 1 1 d . . .
H20 H 0.2684 0.0044 0.6439 0.140 Uiso 1 1 calc R . .
C21 C 0.3976(8) 0.2429(3) 0.7722(6) 0.071(3) Uani 1 1 d . . .
C22 C 0.2622(11) 0.2990(4) 0.7198(6) 0.085(3) Uani 1 1 d . . .
C23 C 0.1828(8) 0.2717(3) 1.0314(6) 0.071(2) Uani 1 1 d . . .
H23 H 0.1621 0.2985 1.0560 0.085 Uiso 1 1 calc R . .
C24 C -0.0270(7) 0.1065(3) 0.7251(6) 0.072(2) Uani 1 1 d . . .
C25 C 0.5695(7) 0.0907(3) 1.0321(6) 0.077(3) Uani 1 1 d . . .
C26 C -0.0613(7) 0.2881(3) 1.0736(6) 0.084(3) Uani 1 1 d . . .
H26 H -0.0215 0.3124 1.0966 0.101 Uiso 1 1 calc R . .
C27 C -0.1896(11) 0.0851(4) 0.6476(8) 0.117(4) Uani 1 1 d . . .
H27 H -0.2364 0.0707 0.6048 0.140 Uiso 1 1 calc R . .
C28 C -0.2272(9) 0.1120(4) 0.7089(9) 0.117(4) Uani 1 1 d . . .
H28 H -0.3025 0.1177 0.7136 0.141 Uiso 1 1 calc R . .
C29 C -0.1817(11) 0.2808(4) 1.0755(9) 0.129(5) Uani 1 1 d . . .
H29 H -0.2282 0.3011 1.1012 0.155 Uiso 1 1 calc R . .
C30 C 0.4606(11) 0.3633(4) 1.0946(8) 0.116(4) Uani 1 1 d . . .
H30 H 0.4702 0.3890 1.1286 0.139 Uiso 1 1 calc R . .
C31 C 0.4417(14) -0.0096(5) 0.6667(12) 0.180(7) Uani 1 1 d . . .
H31 H 0.4497 -0.0328 0.6267 0.216 Uiso 1 1 calc R . .
C32 C 0.0299(14) 0.0081(5) 1.1330(13) 0.201(9) Uani 1 1 d . . .
H32 H -0.0401 -0.0021 1.1462 0.242 Uiso 1 1 calc R . .
C33 C 0.7337(12) 0.0550(6) 1.0721(13) 0.170(7) Uani 1 1 d . . .
H33 H 0.7802 0.0329 1.0961 0.205 Uiso 1 1 calc R . .
C34 C 0.5896(11) 0.2515(5) 0.7437(8) 0.114(4) Uani 1 1 d . . .
H34 H 0.6476 0.2670 0.7202 0.136 Uiso 1 1 calc R . .
C35 C 0.7718(10) 0.0927(6) 1.0373(12) 0.173(7) Uani 1 1 d . . .
H35 H 0.8469 0.0989 1.0335 0.207 Uiso 1 1 calc R . .
C36 C 0.1169(14) -0.0144(5) 1.1450(11) 0.160(6) Uani 1 1 d . . .
H36 H 0.1169 -0.0429 1.1679 0.192 Uiso 1 1 calc R . .
C37 C 0.1007(9) 0.2463(4) 0.7853(6) 0.086(3) Uani 1 1 d . . .
H37 H 0.0454 0.2287 0.8073 0.104 Uiso 1 1 calc R . .
C38 C 0.3517(14) 0.3231(4) 0.6851(7) 0.114(4) Uani 1 1 d . . .
H38 H 0.3368 0.3497 0.6552 0.137 Uiso 1 1 calc R . .
C39 C 0.6190(8) 0.0524(4) 1.0687(8) 0.107(4) Uani 1 1 d . . .
H39 H 0.5797 0.0283 1.0883 0.128 Uiso 1 1 calc R . .
C40 C 0.0693(11) 0.2863(4) 0.7400(7) 0.104(4) Uani 1 1 d . . .
H40 H -0.0052 0.2944 0.7317 0.125 Uiso 1 1 calc R . .
C41 C 0.5360(10) 0.3481(4) 1.0432(8) 0.115(4) Uani 1 1 d . . .
H41 H 0.6035 0.3621 1.0359 0.138 Uiso 1 1 calc R . .
C42 C 0.5221(9) 0.1894(4) 0.8196(7) 0.098(3) Uani 1 1 d . . .
H42 H 0.5375 0.1625 0.8478 0.117 Uiso 1 1 calc R . .
C43 C 0.5269(12) 0.0048(4) 0.7192(10) 0.139(5) Uani 1 1 d . . .
H43 H 0.5979 -0.0073 0.7208 0.167 Uiso 1 1 calc R . .
C44 C 0.1508(13) 0.3124(4) 0.7090(7) 0.105(4) Uani 1 1 d . . .
H44 H 0.1324 0.3391 0.6808 0.126 Uiso 1 1 calc R . .
C45 C -0.2198(9) 0.2439(5) 1.0385(9) 0.127(5) Uani 1 1 d . . .
H45 H -0.2945 0.2357 1.0349 0.152 Uiso 1 1 calc R . .
O8 O 0.197(2) 0.8388(7) 0.688(3) 0.416(18) Uani 1 1 d . A 1
C46 C 0.281(2) 0.8883(12) 0.615(2) 0.274(19) Uani 1 1 d . A 1
C47 C 0.270(5) 0.8711(14) 0.716(3) 0.40(3) Uani 1 1 d . A 1
C48 C 0.133(3) 0.8847(17) 0.682(3) 0.38(2) Uani 1 1 d . A 1
C49 C 0.177(3) 0.8975(11) 0.606(2) 0.280(15) Uani 1 1 d . A 1
O7 O 0.140(2) 0.0463(8) 0.443(2) 0.399(16) Uani 1 1 d U B 2
C50 C 0.257(3) 0.0439(12) 0.415(2) 0.42(2) Uani 1 1 d U B 2
H50A H 0.3113 0.0562 0.4596 0.501 Uiso 1 1 calc R B 2
H50B H 0.2790 0.0148 0.3965 0.501 Uiso 1 1 calc R B 2
C51 C 0.225(4) 0.0743(10) 0.3402(18) 0.38(2) Uani 1 1 d U B 2
H51A H 0.2827 0.0767 0.2977 0.460 Uiso 1 1 calc R B 2
H51B H 0.1547 0.0666 0.3091 0.460 Uiso 1 1 calc R B 2
C52 C 0.155(2) 0.0903(8) 0.4598(14) 0.239(9) Uani 1 1 d U B 2
H52A H 0.1949 0.0942 0.5181 0.287 Uiso 1 1 calc R B 2
H52B H 0.0839 0.1050 0.4605 0.287 Uiso 1 1 calc R B 2
C53 C 0.219(3) 0.1091(8) 0.3904(13) 0.299(15) Uani 1 1 d U B 2
H53A H 0.1798 0.1331 0.3590 0.359 Uiso 1 1 calc R B 2
H53B H 0.2919 0.1192 0.4138 0.359 Uiso 1 1 calc R B 2

loop_
_atom_site_aniso_label
_atom_site_aniso_U_11
_atom_site_aniso_U_22
_atom_site_aniso_U_33
_atom_site_aniso_U_23
_atom_site_aniso_U_13
_atom_site_aniso_U_12
Eu1 0.0561(3) 0.0567(3) 0.0708(3) -0.0014(3) 0.00422(18) 0.0048(3)
S1 0.077(2) 0.104(2) 0.154(3) -0.005(2) -0.0068(18) 0.0139(18)
S2 0.087(2) 0.110(2) 0.126(2) -0.006(2) 0.0116(17) 0.0222(18)
S3 0.089(3) 0.174(4) 0.339(7) 0.122(4) 0.039(3) 0.005(3)
S4 0.0736(19) 0.122(3) 0.134(2) -0.046(2) 0.0171(16) -0.0151(18)
S5 0.0587(18) 0.141(3) 0.186(3) 0.032(3) 0.0004(19) -0.0025(19)
S6 0.074(2) 0.123(3) 0.175(3) -0.040(2) 0.0318(19) -0.0031(18)
O1 0.058(4) 0.062(4) 0.091(4) 0.013(3) 0.007(3) 0.003(3)
O2 0.069(4) 0.066(4) 0.084(4) -0.018(3) 0.001(3) 0.001(3)
O3 0.063(4) 0.061(4) 0.083(4) -0.005(3) 0.013(3) 0.007(3)
O4 0.056(4) 0.068(4) 0.081(4) 0.001(3) 0.007(3) 0.001(3)
O5 0.068(4) 0.064(4) 0.101(5) -0.016(4) -0.006(3) 0.009(3)
O6 0.061(4) 0.069(4) 0.079(4) -0.017(3) 0.003(3) 0.001(3)
N1 0.073(6) 0.072(6) 0.071(5) 0.000(4) 0.016(4) 0.001(4)
N2 0.076(6) 0.071(5) 0.076(5) -0.002(4) -0.004(4) 0.003(5)
C1 0.071(7) 0.059(6) 0.069(6) 0.012(5) 0.016(5) 0.001(5)
C2 0.061(6) 0.062(6) 0.064(6) 0.000(5) 0.000(4) -0.004(5)
C3 0.067(6) 0.056(6) 0.053(5) 0.003(4) -0.001(4) 0.006(5)
C4 0.093(8) 0.061(6) 0.066(6) -0.005(5) -0.002(5) 0.003(6)
C5 0.054(6) 0.062(6) 0.066(6) 0.012(5) 0.004(4) 0.000(5)
C6 0.070(7) 0.068(6) 0.077(6) -0.007(5) 0.005(5) -0.002(5)
C7 0.085(8) 0.103(9) 0.130(10) 0.008(8) 0.044(7) 0.001(7)
C8 0.055(6) 0.085(7) 0.101(7) -0.006(6) 0.001(5) -0.007(5)
C9 0.074(7) 0.075(7) 0.087(7) -0.006(6) 0.012(5) 0.002(6)
C10 0.066(6) 0.055(6) 0.094(7) 0.016(5) -0.001(5) 0.005(5)
C11 0.119(10) 0.075(8) 0.075(7) 0.009(6) 0.025(7) -0.024(7)
C12 0.076(7) 0.090(8) 0.089(7) -0.026(6) 0.000(5) -0.018(6)
C13 0.052(6) 0.071(7) 0.070(6) 0.009(5) 0.012(4) 0.015(5)
C14 0.048(6) 0.086(7) 0.082(6) -0.005(5) -0.014(5) -0.008(5)
C15 0.057(6) 0.075(6) 0.081(6) -0.005(5) 0.008(5) -0.003(5)
C16 0.062(6) 0.059(6) 0.066(6) -0.009(5) -0.003(4) 0.002(5)
C17 0.143(13) 0.126(13) 0.095(9) 0.010(8) 0.036(9) -0.032(10)
C18 0.052(6) 0.058(6) 0.145(9) 0.051(6) -0.001(6) -0.003(5)
C19 0.068(6) 0.067(6) 0.059(5) -0.013(5) -0.001(4) -0.006(5)
C20 0.087(8) 0.110(9) 0.152(10) -0.075(8) -0.007(7) 0.044(7)
C21 0.081(7) 0.072(7) 0.060(6) -0.012(5) 0.010(5) -0.003(6)
C22 0.110(9) 0.075(8) 0.070(7) 0.009(6) 0.002(6) 0.013(7)
C23 0.066(6) 0.065(6) 0.081(6) -0.006(5) 0.006(5) 0.005(5)
C24 0.069(6) 0.060(6) 0.086(7) 0.014(5) 0.002(5) -0.003(5)
C25 0.050(6) 0.077(7) 0.104(7) -0.011(6) -0.001(5) 0.012(5)
C26 0.048(6) 0.090(7) 0.117(8) -0.021(6) 0.023(5) 0.014(5)
C27 0.121(12) 0.098(10) 0.124(10) -0.005(8) -0.045(8) -0.005(8)
C28 0.059(7) 0.109(10) 0.178(13) 0.006(9) -0.036(8) 0.004(7)
C29 0.108(11) 0.112(10) 0.170(13) -0.045(9) 0.031(9) 0.021(9)
C30 0.101(10) 0.105(10) 0.139(11) -0.056(8) 0.000(8) 0.010(8)
C31 0.158(15) 0.146(13) 0.231(18) -0.135(13) -0.016(13) 0.036(12)
C32 0.116(13) 0.142(14) 0.35(3) 0.119(16) 0.054(14) -0.033(11)
C33 0.084(11) 0.157(15) 0.27(2) 0.068(14) 0.020(11) 0.035(11)
C34 0.118(11) 0.118(11) 0.113(10) 0.005(8) 0.062(8) -0.003(9)
C35 0.045(8) 0.223(19) 0.250(19) 0.019(16) 0.004(9) 0.033(10)
C36 0.130(14) 0.131(13) 0.214(16) 0.077(11) -0.021(12) 0.024(11)
C37 0.085(8) 0.092(8) 0.080(7) 0.005(6) -0.005(6) 0.004(7)
C38 0.177(14) 0.094(10) 0.072(7) 0.030(6) 0.011(8) -0.020(11)
C39 0.053(7) 0.106(9) 0.161(11) 0.027(8) 0.004(6) 0.019(6)
C40 0.113(10) 0.115(10) 0.079(8) 0.010(7) -0.026(7) 0.045(8)
C41 0.087(8) 0.106(9) 0.149(11) -0.037(8) -0.007(7) -0.039(7)
C42 0.080(8) 0.091(8) 0.126(9) -0.014(7) 0.034(7) 0.003(7)
C43 0.118(11) 0.119(11) 0.182(14) -0.044(10) 0.016(9) 0.053(9)
C44 0.142(12) 0.101(10) 0.069(7) 0.004(6) -0.007(7) 0.020(9)
C45 0.064(7) 0.137(12) 0.184(13) -0.025(10) 0.047(8) 0.016(8)
O8 0.28(3) 0.25(2) 0.72(6) 0.01(3) 0.06(3) -0.04(2)
C46 0.143(17) 0.46(5) 0.23(3) -0.14(3) 0.098(19) -0.07(3)
C47 0.48(6) 0.35(4) 0.32(4) 0.06(4) -0.28(4) -0.03(5)
C48 0.24(3) 0.49(6) 0.44(5) 0.17(5) 0.11(4) 0.21(3)
C49 0.26(4) 0.36(4) 0.24(3) 0.11(3) 0.08(2) 0.00(3)
O7 0.46(4) 0.232(19) 0.51(3) -0.01(2) 0.08(3) -0.16(3)
C50 0.53(5) 0.38(3) 0.35(4) 0.09(3) 0.09(5) 0.27(4)
C51 0.66(6) 0.32(4) 0.18(3) -0.007(18) 0.12(3) 0.19(4)
C52 0.32(3) 0.217(19) 0.183(18) -0.028(17) 0.064(17) 0.005(19)
C53 0.55(5) 0.22(2) 0.135(19) 0.028(15) 0.05(2) -0.08(2)

loop_
_atom_type_symbol
_atom_type_description
_atom_type_scat_dispersion_real
_atom_type_scat_dispersion_imag
_atom_type_scat_source
C C 0.0033 0.0016 'International Tables Vol C Tables 4.2.6.8 and 6.1.1.4'
H H 0.0000 0.0000 'International Tables Vol C Tables 4.2.6.8 and 6.1.1.4'
N N 0.0061 0.0033 'International Tables Vol C Tables 4.2.6.8 and 6.1.1.4'
O O 0.0106 0.0060 'International Tables Vol C Tables 4.2.6.8 and 6.1.1.4'
S S 0.1246 0.1234 'International Tables Vol C Tables 4.2.6.8 and 6.1.1.4'
Eu Eu -0.1578 3.6682 'International Tables Vol C Tables 4.2.6.8 and 6.1.1.4'

loop_
_geom_angle_atom_site_label_1
_geom_angle_atom_site_label_2
_geom_angle_atom_site_label_3
_geom_angle
O6 Eu1 O1 111.8(2)
O6 Eu1 O2 139.7(2)
O1 Eu1 O2 86.9(2)
O6 Eu1 O3 71.9(2)
O1 Eu1 O3 77.2(2)
O2 Eu1 O3 148.4(2)
O6 Eu1 O5 142.8(2)
O1 Eu1 O5 83.6(2)
O2 Eu1 O5 71.6(2)
O3 Eu1 O5 79.5(2)
O6 Eu1 O4 78.7(2)
O1 Eu1 O4 72.60(19)
O2 Eu1 O4 73.3(2)
O3 Eu1 O4 125.48(19)
O5 Eu1 O4 138.3(2)
O6 Eu1 n2 77.1(2)
O1 Eu1 n2 147.8(2)
O2 Eu1 n2 106.3(2)
O3 Eu1 n2 76.6(2)
O5 Eu1 n2 73.5(2)
O4 Eu1 n2 138.9(2)
O6 Eu1 n1 71.5(2)
O1 Eu1 n1 149.2(2)
O2 Eu1 n1 74.9(2)
O3 Eu1 n1 129.9(2)
O5 Eu1 n1 112.8(2)
O4 Eu1 n1 78.4(2)
N2 Eu1 n1 62.7(3)
C28 S1 C24 91.2(6)
C43 S2 C9 91.8(6)
C8 S3 C32 90.5(7)
C41 S4 C19 90.2(5)
C35 S5 C25 91.1(7)
C45 S6 C15 92.4(6)
C2 O1 Eu1 132.8(5)
C1 O2 Eu1 136.8(6)
C13 O3 Eu1 134.7(5)
C16 O4 Eu1 131.8(5)
C5 O5 Eu1 137.2(5)
C3 O6 Eu1 136.7(5)
C42 n1 C21 118.3(9)
C42 n1 Eu1 122.0(7)
C21 n1 Eu1 118.6(6)
C37 n2 C4 119.6(9)
C37 n2 Eu1 121.6(7)
C4 n2 Eu1 117.7(6)
O2 C1 C6 125.1(9)
O2 C1 C9 116.7(9)
C6 C1 C9 118.3(9)
O1 C2 C10 126.6(8)
O1 C2 C8 116.0(8)
C10 C2 C8 117.4(8)
O6 C3 C23 124.3(8)
O6 C3 C19 116.5(8)
C23 C3 C19 119.1(8)
N2 C4 C22 121.5(10)
N2 C4 C21 118.9(9)
C22 C4 C21 119.6(11)
O5 C5 C6 124.0(8)
O5 C5 C24 117.1(8)
C6 C5 C24 118.9(9)
C1 C6 C5 124.1(9)
C34 C7 C42 120.6(12)
C18 C8 C2 132.0(9)
C18 C8 S3 109.1(7)
C2 C8 S3 118.6(8)
C20 C9 C1 130.4(9)
C20 C9 S2 113.3(7)
C1 C9 S2 116.3(7)
C2 C10 C16 123.9(8)
C34 C11 C21 118.8(11)
C34 C11 C17 123.0(12)
C21 C11 C17 118.2(12)
C19 C12 C30 112.5(9)
O3 C13 C23 124.9(8)
O3 C13 C15 114.8(8)
C23 C13 C15 120.3(9)
C27 C14 C24 108.2(9)
C26 C15 C13 129.2(8)
C26 C15 S6 112.7(7)
C13 C15 S6 118.1(7)
O4 C16 C10 124.9(8)
O4 C16 C25 116.6(8)
C10 C16 C25 118.5(8)
C38 C17 C11 122.3(13)
C36 C18 C8 111.4(10)
C12 C19 C3 132.3(9)
C12 C19 S4 110.7(7)
C3 C19 S4 117.0(7)
C9 C20 C31 105.3(10)
N1 C21 C11 121.2(10)
N1 C21 C4 118.9(9)
C11 C21 C4 119.9(11)
C44 C22 C4 118.0(11)
C44 C22 C38 123.4(12)
C4 C22 C38 118.6(11)
C13 C23 C3 124.8(9)
C14 C24 C5 130.5(8)
C14 C24 S1 112.3(7)
C5 C24 S1 117.1(7)
C39 C25 C16 129.7(9)
C39 C25 S5 111.0(7)
C16 C25 S5 119.2(7)
C15 C26 C29 106.8(9)
C28 C27 C14 114.6(11)
C27 C28 S1 113.6(10)
C45 C29 C26 115.9(11)
C41 C30 C12 113.6(11)
C43 C31 C20 117.4(12)
C36 C32 S3 113.2(12)
C35 C33 C39 113.6(14)
C7 C34 C11 118.8(12)
C33 C35 S5 112.7(11)
C32 C36 C18 115.0(14)
N2 C37 C40 122.4(11)
C17 C38 C22 121.4(12)
C33 C39 C25 111.5(11)
C44 C40 C37 118.6(11)
C30 C41 S4 113.0(9)
N1 C42 C7 122.2(11)
C31 C43 S2 112.0(10)
C40 C44 C22 119.9(12)
C29 C45 S6 112.2(10)
C47 O8 C48 72(3)
C49 C46 C47 91(2)
O8 C47 C46 92(3)
O8 C47 C48 60(2)
C46 C47 C48 77.6(16)
C49 C48 O8 95(3)
C49 C48 C47 84(3)
O8 C48 C47 48.1(13)
C46 C49 C48 107(3)
C52 O7 C50 89(2)
C51 C50 O7 89(3)
C51 C50 C52 71.6(17)
O7 C50 C52 43.1(12)
C53 C51 C50 95(3)
O7 C52 C53 109(2)
O7 C52 C50 48.2(17)
C53 C52 C50 71.1(17)
C51 C53 C52 98(3)

loop_
_geom_bond_atom_site_label_1
_geom_bond_atom_site_label_2
_geom_bond_distance
Eu1 O6 2.335(6)
Eu1 O1 2.338(6)
Eu1 O2 2.351(6)
Eu1 O3 2.364(6)
Eu1 O5 2.366(6)
Eu1 O4 2.390(6)
Eu1 n2 2.627(8)
Eu1 n1 2.628(7)
S1 C28 1.680(11)
S1 C24 1.695(9)
S2 C43 1.668(12)
S2 C9 1.716(10)
S3 C8 1.671(9)
S3 C32 1.713(14)
S4 C41 1.699(11)
S4 C19 1.715(9)
S5 C35 1.694(14)
S5 C25 1.711(10)
S6 C45 1.700(11)
S6 C15 1.709(9)
O1 C2 1.272(9)
O2 C1 1.243(10)
O3 C13 1.281(10)
O4 C16 1.272(9)
O5 C5 1.246(9)
O6 C3 1.268(9)
N1 C42 1.317(11)
N1 C21 1.347(11)
N2 C37 1.301(11)
N2 C4 1.367(11)
C1 C6 1.393(11)
C1 C9 1.505(12)
C2 C10 1.379(11)
C2 C8 1.485(12)
C3 C23 1.382(11)
C3 C19 1.459(11)
C4 C22 1.406(12)
C4 C21 1.423(12)
C5 C6 1.408(11)
C5 C24 1.479(11)
C7 C34 1.338(14)
C7 C42 1.386(13)
C8 C18 1.418(12)
C9 C20 1.419(12)
C10 C16 1.405(11)
C11 C34 1.369(14)
C11 C21 1.411(13)
C11 C17 1.416(16)
C12 C19 1.367(11)
C12 C30 1.370(13)
C13 C23 1.377(11)
C13 C15 1.491(11)
C14 C27 1.409(14)
C14 C24 1.429(11)
C15 C26 1.422(11)
C16 C25 1.465(11)
C17 C38 1.320(16)
C18 C36 1.345(16)
C20 C31 1.437(16)
C22 C44 1.400(14)
C22 C38 1.428(15)
C25 C39 1.398(12)
C26 C29 1.469(14)
C27 C28 1.326(15)
C29 C45 1.316(15)
C30 C41 1.312(14)
C31 C43 1.322(16)
C32 C36 1.253(17)
C33 C35 1.345(18)
C33 C39 1.380(15)
C37 C40 1.424(13)
C40 C44 1.366(15)
O8 C47 1.36(3)
O8 C48 1.59(4)
C46 C49 1.28(3)
C46 C47 1.61(4)
C47 C48 1.74(5)
C48 C49 1.33(4)
O7 C52 1.37(2)
O7 C50 1.49(4)
C50 C51 1.48(4)
C50 C52 2.00(4)
C51 C53 1.30(3)
C52 C53 1.45(2)
